data_7061011
loop_
_publ_author_name
'Kuzman, Dino'
'Damjanovi\'c, Vladimir'
'Stilinovi\'c, Vladimir'
'Cindri\'c, Marina'
'Vrdoljak, Vi\<snja'

_publ_section_title
;
 The role of mono- and dicarboxylic acids in the building of oxomolybdates
 containing {MoO4}, {Mo2O5}, {Mo2O6}, {Mo3O8}, {Mo5O17}, {Mo5O18},
 {Mo8O26}, and {SiMo12O40} units
;
_journal_issue 42
_journal_name_full 'New Journal of Chemistry'
_journal_page_first 19764
_journal_page_last 19774
_journal_paper_doi 10.1039/D1NJ03280A
_journal_volume 45
_journal_year 2021
_chemical_formula_moiety 'Mo8 O26, 4(C2 H12 Co N4 O4), 10(H2 O)'
_chemical_formula_sum 'C8 H68 Co4 Mo8 N16 O52'
_chemical_formula_weight 2224.02
_space_group_crystal_system triclinic
_space_group_IT_number 2
_space_group_name_Hall '-P 1'
_space_group_name_H-M_alt 'P -1'
_atom_sites_solution_hydrogens mixed
_audit_creation_date 2021-05-12
_audit_creation_method
;
Olex2 1.3
(compiled 2020.11.12 svn.r5f609507 for OlexSys, GUI svn.r6272)
;
_audit_update_record
;
2021-09-14 deposited with the CCDC.	2021-09-27 downloaded from the CCDC.
;
_cell_angle_alpha 95.0810(10)
_cell_angle_beta 107.1720(10)
_cell_angle_gamma 102.5790(10)
_cell_formula_units_Z 1
_cell_length_a 8.51020(10)
_cell_length_b 13.7353(2)
_cell_length_c 13.95510(10)
_cell_measurement_reflns_used 26599
_cell_measurement_temperature 169.99(10)
_cell_measurement_theta_max 76.8590
_cell_measurement_theta_min 3.3310
_cell_volume 1500.51(3)
_computing_cell_refinement 'CrysAlisPro 1.171.41.93a (Rigaku OD, 2020)'
_computing_data_collection 'CrysAlisPro 1.171.41.93a (Rigaku OD, 2020)'
_computing_data_reduction 'CrysAlisPro 1.171.41.93a (Rigaku OD, 2020)'
_computing_molecular_graphics 'Olex2 1.3 (Dolomanov et al., 2009)'
_computing_publication_material 'Olex2 1.3 (Dolomanov et al., 2009)'
_computing_structure_refinement 'SHELXL 2018/3 (Sheldrick, 2015)'
_computing_structure_solution 'SHELXT 2018/2 (Sheldrick, 2018)'
_diffrn_ambient_temperature 170.15
_diffrn_detector_area_resol_mean 10.0000
_diffrn_detector_type HyPix
_diffrn_measured_fraction_theta_full 0.998
_diffrn_measured_fraction_theta_max 0.939
_diffrn_measurement_details
;
List of Runs (angles in degrees, time in seconds):

  # Type    Start    End  Width  t~exp~   \w     \q     \k     \f   Frames
#--------------------------------------------------------------------------
  1  \w     59.00  84.00   0.50    0.05    --   48.02  77.00 -30.00   50
  2  \w     25.00  70.00   0.50    0.05    --   48.02  77.00-150.00   90
  3  \w     82.00 119.00   0.50    0.05    --   48.02  77.00-150.00   74
  4  \w     26.00  56.00   0.50    0.05    --   48.02  77.00 -30.00   60
  5  \w     29.00  55.00   0.50    0.05    --   48.02  68.00 -70.00   52
  6  \w     76.00 102.00   0.50    0.05    --   48.02  68.00 -70.00   52
  7  \w     25.00  62.00   0.50    0.05    --   48.02  77.00  30.00   74
  8  \w     38.00  63.00   0.50    0.05    --   48.02  38.00  60.00   50
  9  \w     36.00  62.00   0.50    0.05    --   48.02  38.00 120.00   52
 10  \w     25.00  75.00   0.50    0.05    --   48.02  77.00  90.00  100
 11  \w     25.00 109.00   0.50    0.05    --   48.02  77.00 150.00  168
 12  \w     82.00 121.00   0.50    0.05    --   48.02  38.00 120.00   78
 13  \w     36.00  65.00   0.50    0.20    --  107.54 -99.00 -30.00   58
 14  \w     34.00  95.00   0.50    0.05    --   48.02-125.00-180.00  122
 15  \w     39.00 111.00   0.50    0.20    --  107.54-125.00 -30.00  144
 16  \w     38.00 111.00   0.50    0.20    --  107.54-125.00  60.00  146
 17  \w     42.00 110.00   0.50    0.20    --  107.54-125.00  90.00  136
 18  \w     39.00 111.00   0.50    0.20    --  107.54-125.00 150.00  144
 19  \w     74.00 111.00   0.50    0.20    --  107.54-125.00 -60.00   74
 20  \w     36.00  61.00   0.50    0.20    --  107.54 -99.00-120.00   50
 21  \w     67.00 111.00   0.50    0.20    --  107.54-125.00-180.00   88
 22  \w     53.00 102.00   0.50    0.20    --  107.54 -99.00-150.00   98
 23  \w     69.00 101.00   0.50    0.20    --  107.54 -99.00 -30.00   64
 24  \w     38.00  79.00   0.50    0.20    --  107.54 -99.00   0.00   82
 25  \w     35.00  81.00   0.50    0.20    --  107.54 -99.00  90.00   92
 26  \w     76.00 104.00   0.50    0.20    --  107.54 -99.00 150.00   56
 27  \w     35.00  61.00   0.50    0.20    --  107.54 -99.00 150.00   52
 28  \w     35.00  66.00   0.50    0.20    --  107.54 -57.00 120.00   62
 29  \w     37.00  76.00   0.50    0.20    --  107.54 -68.00 156.00   78
 30  \w    -22.00  33.00   0.50    0.05    --   48.02 -68.00 156.00  110
 31  \w    122.00 161.00   0.50    0.20    --  107.54  68.00 -70.00   78
 32  \w    -97.00 -36.00   0.50    0.05    --  -48.02 -19.00   0.00  122
 33  \w    -62.00 -25.00   0.50    0.05    --  -48.02 -77.00-120.00   74
 34  \w    -83.00 -35.00   0.50    0.20    --  -91.75  68.00 -70.00   96
 35  \w    -65.00  24.00   0.50    0.05    --  -48.02  68.00 -70.00  178
 36  \w    -58.00 -30.00   0.50    0.05    --  -48.02 -66.00 -82.63   56
 37  \w   -120.00 -85.00   0.50    0.05    --  -48.02 -66.00 -82.63   70
 38  \w    -68.00 -33.00   0.50    0.05    --  -48.02 -57.00 -30.00   70
 39  \w    -74.00 -36.00   0.50    0.05    --  -48.02 -43.00-132.23   76
 40  \w    -74.00 -35.00   0.50    0.05    --  -48.02 -38.00 -30.00   78
 41  \w   -106.00 -80.00   0.50    0.05    --  -48.02 -68.00 156.00   52
 42  \w    -55.00 -29.00   0.50    0.05    --  -48.02 -68.00 156.00   52
 43  \w    -79.00 -35.00   0.50    0.05    --  -48.02 -43.00 134.14   88
 44  \w   -118.00 -92.00   0.50    0.05    --  -48.02 -38.00 -30.00   52
 45  \w   -141.00 -78.00   0.50    0.20    --  -91.75 -57.00 -90.00  126
 46  \w   -163.00-116.00   0.50    0.20    --  -91.75 -77.00-120.00   94
 47  \w    -94.00 -69.00   0.50    0.20    --  -91.75 -77.00-120.00   50
 48  \w    -94.00 -69.00   0.50    0.20    --  -91.75 -77.00 -30.00   50
 49  \w   -163.00-100.00   0.50    0.20    --  -91.75 -77.00 -30.00  126
 50  \w    -94.00 -69.00   0.50    0.20    --  -91.75 -77.00  90.00   50
 51  \w   -159.00 -69.00   0.50    0.20    --  -91.75 -77.00  60.00  180
 52  \w   -150.00-124.00   0.50    0.20    --  -91.75 -77.00  90.00   52
 53  \w   -144.00-119.00   0.50    0.20    --  -91.75 -77.00  30.00   50
 54  \w    -95.00 -70.00   0.50    0.20    --  -91.75 -77.00  30.00   50
 55  \w   -101.00 -70.00   0.50    0.20    --  -91.75 -77.00 -60.00   62
 56  \w   -158.00-127.00   0.50    0.20    --  -91.75 -77.00 -60.00   62
 57  \w    -96.00 -70.00   0.50    0.20    --  -91.75 -77.00-150.00   52
 58  \w   -127.00 -69.00   0.50    0.20    --  -91.75 -77.00-180.00  116
 59  \w   -159.00-132.00   0.50    0.20    --  -91.75 -77.00-180.00   54
 60  \w   -157.00-131.00   0.50    0.20    --  -91.75 -77.00-150.00   52
 61  \w   -162.00 -70.00   0.50    0.20    --  -91.75 -74.00 -12.45  184
 62  \w   -118.00 -71.00   0.50    0.20    --  -91.75 -74.00  35.23   94
 63  \w   -157.00-121.00   0.50    0.20    --  -91.75 -74.00  35.23   72
 64  \w   -144.00-116.00   0.50    0.20    --  -91.75 -73.00 133.60   56
 65  \w   -109.00 -71.00   0.50    0.20    --  -91.75 -73.00 133.60   76
 66  \w   -103.00 -71.00   0.50    0.20    --  -91.75 -72.00 145.69   64
 67  \w   -163.00 -72.00   0.50    0.20    --  -91.75 -73.00   9.21  182
 68  \w    -99.00 -71.00   0.50    0.20    --  -91.75 -72.00  -4.22   56
 69  \w   -163.00 -71.00   0.50    0.20    --  -91.75 -72.00 122.34  184
 70  \w   -154.00 -71.00   0.50    0.20    --  -91.75 -73.00 -89.35  166
 71  \w    -97.00 -72.00   0.50    0.20    --  -91.75 -70.00-113.17   50
 72  \w   -161.00-106.00   0.50    0.20    --  -91.75 -70.00-113.17  110
 73  \w   -163.00 -71.00   0.50    0.20    --  -91.75 -73.00-171.15  184
 74  \w   -134.00 -71.00   0.50    0.20    --  -91.75 -72.00-163.80  126
 75  \w   -103.00 -74.00   0.50    0.20    --  -91.75 -68.00  41.33   58
 76  \w   -162.00 -72.00   0.50    0.20    --  -91.75 -69.00 103.23  180
 77  \w   -148.00-121.00   0.50    0.20    --  -91.75 -68.00 156.00   54
 78  \w   -117.00 -74.00   0.50    0.20    --  -91.75 -68.00 156.00   86
 79  \w   -159.00 -72.00   0.50    0.20    --  -91.75 -69.00  63.51  174
 80  \w    -98.00 -73.00   0.50    0.20    --  -91.75 -66.00  85.08   50
 81  \w   -153.00-115.00   0.50    0.20    --  -91.75 -66.00 -56.44   76
 82  \w   -110.00 -73.00   0.50    0.20    --  -91.75 -66.00 -56.44   74
 83  \w   -101.00 -76.00   0.50    0.20    --  -91.75 -64.00 -40.25   50
 84  \w    -99.00 -74.00   0.50    0.20    --  -91.75 -68.00-149.01   50
;
_diffrn_measurement_device 'four-circle diffractometer'
_diffrn_measurement_device_type 'XtaLAB Synergy, Dualflex, HyPix'
_diffrn_measurement_method '\w scans'
_diffrn_radiation_type CuK\a
_diffrn_radiation_wavelength 1.54184
_diffrn_reflns_av_R_equivalents 0.0515
_diffrn_reflns_av_unetI/netI 0.0258
_diffrn_reflns_Laue_measured_fraction_full 0.998
_diffrn_reflns_Laue_measured_fraction_max 0.939
_diffrn_reflns_limit_h_max 10
_diffrn_reflns_limit_h_min -10
_diffrn_reflns_limit_k_max 17
_diffrn_reflns_limit_k_min -16
_diffrn_reflns_limit_l_max 17
_diffrn_reflns_limit_l_min -17
_diffrn_reflns_number 38779
_diffrn_reflns_point_group_measured_fraction_full 0.998
_diffrn_reflns_point_group_measured_fraction_max 0.939
_diffrn_reflns_theta_full 67.684
_diffrn_reflns_theta_max 77.457
_diffrn_reflns_theta_min 3.342
_exptl_absorpt_coefficient_mu 22.775
_exptl_absorpt_correction_T_max 0.551
_exptl_absorpt_correction_T_min 0.098
_exptl_absorpt_correction_type gaussian
_exptl_absorpt_process_details
;
CrysAlisPro 1.171.41.93a (Rigaku Oxford Diffraction, 2020)
Numerical absorption correction based on gaussian integration over
a multifaceted crystal model
Empirical absorption correction using spherical harmonics,
implemented in SCALE3 ABSPACK scaling algorithm.
;
_exptl_crystal_colour 'dark pink'
_exptl_crystal_colour_modifier dark
_exptl_crystal_colour_primary pink
_exptl_crystal_density_diffrn 2.461
_exptl_crystal_description block
_exptl_crystal_F_000 1088
_exptl_crystal_size_max 0.17
_exptl_crystal_size_mid 0.1
_exptl_crystal_size_min 0.04
_refine_diff_density_max 1.892
_refine_diff_density_min -1.004
_refine_diff_density_rms 0.147
_refine_ls_extinction_coef 0.00093(5)
_refine_ls_extinction_expression Fc^*^=kFc[1+0.001xFc^2^\l^3^/sin(2\q)]^-1/4^
_refine_ls_extinction_method 'SHELXL-2018/3 (Sheldrick 2018)'
_refine_ls_goodness_of_fit_ref 1.044
_refine_ls_hydrogen_treatment mixed
_refine_ls_matrix_type full
_refine_ls_number_parameters 424
_refine_ls_number_reflns 5998
_refine_ls_number_restraints 3
_refine_ls_restrained_S_all 1.044
_refine_ls_R_factor_all 0.0344
_refine_ls_R_factor_gt 0.0326
_refine_ls_shift/su_max 0.001
_refine_ls_shift/su_mean 0.000
_refine_ls_structure_factor_coef Fsqd
_refine_ls_weighting_details 'w=1/[\s^2^(Fo^2^)+(0.0442P)^2^+6.3231P] where P=(Fo^2^+2Fc^2^)/3'
_refine_ls_weighting_scheme calc
_refine_ls_wR_factor_gt 0.0857
_refine_ls_wR_factor_ref 0.0868
_reflns_Friedel_coverage 0.000
_reflns_number_gt 5676
_reflns_number_total 5998
_reflns_threshold_expression 'I > 2\s(I)'
_cod_data_source_file d1nj03280a2.cif
_cod_data_source_block 10
_cod_depositor_comments 'Adding full bibliography for 7061007--7061013.cif.'
_cod_database_code 7061011
_shelx_shelxl_version_number 2018/3
_shelx_space_group_comment
;
The symmetry employed for this shelxl refinement is uniquely defined
by the following loop, which should always be used as a source of
symmetry information in preference to the above space-group names.
They are only intended as comments.
;
_shelx_estimated_absorpt_t_max 0.463
_shelx_estimated_absorpt_t_min 0.113
_olex2_refinement_description
;
1. Fixed Uiso
 At 1.2 times of:
  All N(H,H,H) groups
 At 1.5 times of:
  All O(H,H) groups
2. Restrained distances
 H5WA-O21
 1.52 with sigma of 0.2
 O5W-H3WA
 1.931 with sigma of 0.02
 O17-H4WB
 2.582 with sigma of 0.02
3.a Free rotating group:
 O1W(H1WA,H1WB), O4W(H4WA,H4WB), O5W(H5WA,H5WB), O2W(H2WA,H2WB), O3W(H3WA,H3WB)
3.b Idealised Me refined as rotating group:
 N4(H4A,H4B,H4C), N8(H8A,H8B,H8C), N5(H5A,H5B,H5C), N6(H6A,H6B,H6C), N2(H2A,
 H2B,H2C), N7(H7A,H7B,H7C), N3(H3A,H3B,H3C), N1(H1A,H1B,H1C)
;
_olex2_submission_special_instructions 'No special instructions were received'
_oxdiff_exptl_absorpt_empirical_details
;
Empirical correction (ABSPACK) includes:
- Absorption correction using spherical harmonics
- Frame scaling
;

loop_
_space_group_symop_operation_xyz
'x, y, z'
'-x, -y, -z'

loop_
_atom_site_label
_atom_site_type_symbol
_atom_site_fract_x
_atom_site_fract_y
_atom_site_fract_z
_atom_site_U_iso_or_equiv
_atom_site_adp_type
_atom_site_occupancy
_atom_site_site_symmetry_order
_atom_site_calc_flag
_atom_site_refinement_flags_posn
_atom_site_refinement_flags_adp
_atom_site_refinement_flags_occupancy
_atom_site_disorder_assembly
_atom_site_disorder_group
Mo3 Mo 0.69353(4) 0.97186(2) 0.49805(2) 0.01246(9) Uani 1 1 d . . . . .
Mo4 Mo 0.60654(4) 0.96797(2) 0.70593(2) 0.01416(10) Uani 1 1 d . . . . .
Mo1 Mo 0.25276(4) 0.79737(3) 0.58427(3) 0.01760(10) Uani 1 1 d . . . . .
Mo2 Mo 0.34515(4) 0.80507(2) 0.37415(2) 0.01625(10) Uani 1 1 d . . . . .
Co2 Co 1.21268(8) 1.05618(5) -0.11408(5) 0.01466(15) Uani 1 1 d . . . . .
Co1 Co 0.28352(9) 0.42379(5) 0.31520(5) 0.01789(16) Uani 1 1 d . . . . .
O11 O 0.7475(4) 1.0485(2) 0.6353(2) 0.0153(6) Uani 1 1 d . . . . .
O19 O 1.3382(4) 0.9551(2) -0.0948(2) 0.0189(6) Uani 1 1 d . . . . .
O6 O 0.5332(4) 0.9135(2) 0.3618(2) 0.0152(6) Uani 1 1 d . . . . .
O8 O 0.3873(4) 0.8982(2) 0.7022(2) 0.0189(6) Uani 1 1 d . . . . .
O13 O 0.8300(4) 1.0629(2) 0.4584(2) 0.0185(6) Uani 1 1 d . . . . .
O18 O 1.0348(4) 0.9579(2) -0.0921(2) 0.0192(6) Uani 1 1 d . . . . .
O3 O 0.1759(4) 0.7692(2) 0.4386(2) 0.0206(6) Uani 1 1 d . . . . .
O14 O 0.5172(4) 0.4879(2) 0.3874(2) 0.0235(7) Uani 1 1 d . . . . .
O21 O 1.3060(4) 0.7964(2) -0.0636(3) 0.0277(7) Uani 1 1 d D . . . .
O7 O 0.4708(3) 0.9090(2) 0.5343(2) 0.0136(5) Uani 1 1 d . . . . .
O10 O 0.6777(4) 1.0447(2) 0.8216(2) 0.0211(6) Uani 1 1 d . . . . .
O20 O 0.9730(4) 0.7959(2) -0.0732(2) 0.0253(7) Uani 1 1 d . . . . .
O15 O 0.3001(4) 0.5228(2) 0.2285(2) 0.0261(7) Uani 1 1 d . . . . .
O1 O 0.3684(4) 0.7103(2) 0.6069(3) 0.0257(7) Uani 1 1 d . . . . .
O9 O 0.7138(4) 0.8760(2) 0.7228(2) 0.0203(6) Uani 1 1 d . . . . .
O1W O 0.8572(5) 0.7931(3) 0.3173(3) 0.0318(8) Uani 1 1 d G . . . .
H1WA H 0.950347 0.796496 0.366401 0.048 Uiso 1 1 d G U . . .
H1WB H 0.784916 0.740079 0.322577 0.048 Uiso 1 1 d G U . . .
O2 O 0.0758(4) 0.7509(3) 0.6167(3) 0.0317(8) Uani 1 1 d . . . . .
O12 O 0.7953(4) 0.8810(2) 0.5269(2) 0.0201(6) Uani 1 1 d . . . . .
O5 O 0.2275(4) 0.7613(3) 0.2503(2) 0.0275(7) Uani 1 1 d . . . . .
N4 N 0.3534(5) 0.3346(3) 0.2277(3) 0.0245(8) Uani 1 1 d . . . . .
H4A H 0.355825 0.361402 0.170612 0.029 Uiso 1 1 calc R U . . .
H4B H 0.278064 0.272693 0.210057 0.029 Uiso 1 1 calc R U . . .
H4C H 0.458940 0.328378 0.261693 0.029 Uiso 1 1 calc R U . . .
O4 O 0.4573(4) 0.7186(2) 0.4101(2) 0.0244(7) Uani 1 1 d . . . . .
N8 N 1.4003(5) 1.1488(3) -0.1384(3) 0.0209(8) Uani 1 1 d . . . . .
H8A H 1.360338 1.173464 -0.196656 0.08(3) Uiso 1 1 calc R . . . .
H8B H 1.478969 1.115251 -0.144560 0.12(4) Uiso 1 1 calc R . . . .
H8C H 1.449413 1.200817 -0.085282 0.07(2) Uiso 1 1 calc R . . . .
N5 N 1.3086(5) 1.1077(3) 0.0318(3) 0.0197(7) Uani 1 1 d . . . . .
H5A H 1.341382 1.176483 0.041910 0.024 Uiso 1 1 calc R U . . .
H5B H 1.400390 1.083381 0.059153 0.024 Uiso 1 1 calc R U . . .
H5C H 1.228709 1.087293 0.062082 0.024 Uiso 1 1 calc R U . . .
O16 O 0.7305(5) 0.6069(3) 0.3769(3) 0.0385(9) Uani 1 1 d . . . . .
N6 N 1.0740(5) 1.1529(3) -0.1319(3) 0.0210(8) Uani 1 1 d . . . . .
H6A H 1.083945 1.184388 -0.185242 0.025 Uiso 1 1 calc R U . . .
H6B H 1.109932 1.199587 -0.074340 0.025 Uiso 1 1 calc R U . . .
H6C H 0.963179 1.119814 -0.144321 0.025 Uiso 1 1 calc R U . . .
N2 N 0.0450(5) 0.3691(3) 0.2368(3) 0.0254(8) Uani 1 1 d . . . . .
H2A H 0.035631 0.333436 0.176385 0.031 Uiso 1 1 calc R U . . .
H2B H -0.005936 0.420668 0.225261 0.031 Uiso 1 1 calc R U . . .
H2C H -0.006574 0.327590 0.272075 0.031 Uiso 1 1 calc R U . . .
N7 N 1.1174(5) 1.0035(3) -0.2591(3) 0.0230(8) Uani 1 1 d . . . . .
H7A H 1.113998 1.055810 -0.294707 0.028 Uiso 1 1 calc R U . . .
H7B H 1.010169 0.963667 -0.273258 0.028 Uiso 1 1 calc R U . . .
H7C H 1.183608 0.966269 -0.277206 0.028 Uiso 1 1 calc R U . . .
N3 N 0.2858(5) 0.3241(3) 0.4059(3) 0.0226(8) Uani 1 1 d . . . . .
H3A H 0.230902 0.261479 0.368820 0.027 Uiso 1 1 calc R U . . .
H3B H 0.232210 0.338809 0.450768 0.027 Uiso 1 1 calc R U . . .
H3C H 0.395294 0.325230 0.440413 0.027 Uiso 1 1 calc R U . . .
O17 O 0.4980(6) 0.6425(3) 0.2008(3) 0.0438(10) Uani 1 1 d D . . . .
N1 N 0.2206(5) 0.5134(3) 0.4062(3) 0.0291(9) Uani 1 1 d . . . . .
H1A H 0.154576 0.549667 0.369050 0.035 Uiso 1 1 calc R U . . .
H1B H 0.316421 0.556444 0.450975 0.035 Uiso 1 1 calc R U . . .
H1C H 0.161632 0.475863 0.440923 0.035 Uiso 1 1 calc R U . . .
C3 C 1.0709(6) 0.8726(3) -0.0811(3) 0.0199(9) Uani 1 1 d . . . . .
C4 C 1.2538(6) 0.8724(3) -0.0798(3) 0.0195(9) Uani 1 1 d . . . . .
O4W O 0.6064(8) 0.6627(4) -0.0173(5) 0.0691(15) Uani 1 1 d G . . . .
H4WA H 0.670725 0.620797 -0.013585 0.104 Uiso 1 1 d G U . . .
H4WB H 0.555739 0.648895 0.027610 0.104 Uiso 1 1 d DG U . . .
O5W O 1.1992(9) 0.6321(4) 0.0292(4) 0.088(2) Uani 1 1 d DG . . . .
H5WA H 1.247997 0.674668 -0.002333 0.132 Uiso 1 1 d DG U . . .
H5WB H 1.273712 0.640748 0.089507 0.132 Uiso 1 1 d G U . . .
C2 C 0.4516(7) 0.5780(4) 0.2496(4) 0.0296(11) Uani 1 1 d . . . . .
C1 C 0.5807(6) 0.5578(3) 0.3451(4) 0.0266(10) Uani 1 1 d . . . . .
O2W O 0.9227(8) 0.5551(5) 0.2539(5) 0.0773(18) Uani 1 1 d G . . . .
H2WA H 0.918720 0.580428 0.198588 0.116 Uiso 1 1 d G U . . .
H2WB H 0.857283 0.582102 0.279289 0.116 Uiso 1 1 d G U . . .
O3W O 0.8816(10) 0.5799(5) 0.0587(6) 0.093(2) Uani 1 1 d G . . . .
H3WA H 0.972897 0.586374 0.041139 0.139 Uiso 1 1 d DG U . . .
H3WB H 0.821272 0.518782 0.030894 0.139 Uiso 1 1 d G U . . .

loop_
_atom_site_aniso_label
_atom_site_aniso_U_11
_atom_site_aniso_U_22
_atom_site_aniso_U_33
_atom_site_aniso_U_23
_atom_site_aniso_U_13
_atom_site_aniso_U_12
Mo3 0.01068(16) 0.01468(16) 0.01395(16) 0.00472(12) 0.00533(12) 0.00438(12)
Mo4 0.01387(17) 0.01690(17) 0.01310(16) 0.00566(12) 0.00483(12) 0.00484(13)
Mo1 0.01311(17) 0.01874(18) 0.02207(18) 0.00974(13) 0.00624(13) 0.00303(13)
Mo2 0.01650(18) 0.01285(16) 0.01794(17) 0.00241(12) 0.00359(13) 0.00360(13)
Co2 0.0131(3) 0.0179(3) 0.0144(3) 0.0041(2) 0.0056(3) 0.0048(3)
Co1 0.0186(4) 0.0157(3) 0.0189(3) 0.0043(3) 0.0062(3) 0.0029(3)
O11 0.0144(14) 0.0155(13) 0.0161(13) 0.0041(11) 0.0049(11) 0.0033(11)
O19 0.0137(14) 0.0227(15) 0.0206(14) 0.0039(12) 0.0061(12) 0.0045(12)
O6 0.0148(14) 0.0167(14) 0.0147(13) 0.0040(11) 0.0047(11) 0.0045(11)
O8 0.0159(15) 0.0236(15) 0.0197(14) 0.0083(12) 0.0087(12) 0.0046(12)
O13 0.0159(15) 0.0220(15) 0.0200(14) 0.0088(12) 0.0087(12) 0.0037(12)
O18 0.0129(14) 0.0241(15) 0.0213(15) 0.0023(12) 0.0070(12) 0.0045(12)
O3 0.0140(15) 0.0197(15) 0.0244(15) 0.0069(12) 0.0033(12) -0.0006(12)
O14 0.0201(16) 0.0216(15) 0.0279(16) 0.0032(13) 0.0077(13) 0.0035(13)
O21 0.0247(17) 0.0233(16) 0.0386(19) 0.0092(14) 0.0126(15) 0.0086(14)
O7 0.0115(13) 0.0138(13) 0.0158(13) 0.0026(10) 0.0043(11) 0.0041(11)
O10 0.0239(16) 0.0263(16) 0.0162(14) 0.0063(12) 0.0086(12) 0.0084(13)
O20 0.0223(17) 0.0232(16) 0.0290(17) 0.0013(13) 0.0135(14) -0.0028(13)
O15 0.0300(18) 0.0214(16) 0.0279(16) 0.0091(13) 0.0110(14) 0.0044(14)
O1 0.0251(17) 0.0194(15) 0.0304(17) 0.0089(13) 0.0045(14) 0.0056(13)
O9 0.0192(15) 0.0210(15) 0.0202(15) 0.0075(12) 0.0044(12) 0.0051(12)
O1W 0.0236(18) 0.0338(19) 0.0357(19) 0.0178(15) 0.0060(15) 0.0031(15)
O2 0.0188(17) 0.040(2) 0.0401(19) 0.0227(16) 0.0121(15) 0.0049(15)
O12 0.0186(15) 0.0220(15) 0.0220(15) 0.0063(12) 0.0065(12) 0.0090(12)
O5 0.0282(18) 0.0261(17) 0.0223(16) 0.0005(13) -0.0001(13) 0.0075(14)
N4 0.023(2) 0.0190(18) 0.028(2) 0.0026(15) 0.0063(16) 0.0022(16)
O4 0.0272(17) 0.0170(15) 0.0258(16) 0.0014(12) 0.0036(13) 0.0075(13)
N8 0.0167(18) 0.0222(19) 0.0255(19) 0.0076(15) 0.0096(15) 0.0031(15)
N5 0.0175(18) 0.0236(19) 0.0192(17) 0.0044(14) 0.0073(14) 0.0057(15)
O16 0.029(2) 0.0310(19) 0.052(2) 0.0003(17) 0.0191(17) -0.0041(16)
N6 0.0193(19) 0.0253(19) 0.0195(17) 0.0044(14) 0.0055(14) 0.0090(15)
N2 0.024(2) 0.025(2) 0.0261(19) 0.0055(16) 0.0068(16) 0.0045(16)
N7 0.024(2) 0.030(2) 0.0180(17) 0.0037(15) 0.0081(15) 0.0103(17)
N3 0.0184(19) 0.0251(19) 0.0251(19) 0.0103(15) 0.0068(15) 0.0048(15)
O17 0.057(3) 0.029(2) 0.049(2) 0.0157(17) 0.026(2) 0.0018(18)
N1 0.028(2) 0.026(2) 0.032(2) 0.0035(17) 0.0087(18) 0.0072(17)
C3 0.018(2) 0.025(2) 0.0139(18) -0.0003(16) 0.0039(16) 0.0040(18)
C4 0.017(2) 0.021(2) 0.020(2) 0.0022(16) 0.0061(16) 0.0032(17)
O4W 0.093(4) 0.045(3) 0.083(4) 0.015(3) 0.049(3) 0.016(3)
O5W 0.114(5) 0.049(3) 0.057(3) 0.027(3) -0.015(3) -0.017(3)
C2 0.042(3) 0.019(2) 0.034(3) 0.0065(19) 0.022(2) 0.009(2)
C1 0.025(2) 0.019(2) 0.035(3) -0.0009(18) 0.013(2) 0.0020(19)
O2W 0.073(4) 0.094(5) 0.072(4) -0.005(3) 0.016(3) 0.053(4)
O3W 0.089(5) 0.073(4) 0.104(5) 0.000(4) 0.023(4) 0.012(4)

loop_
_atom_type_symbol
_atom_type_description
_atom_type_scat_dispersion_real
_atom_type_scat_dispersion_imag
_atom_type_scat_source
C C 0.0181 0.0091 'International Tables Vol C Tables 4.2.6.8 and 6.1.1.4'
H H 0.0000 0.0000 'International Tables Vol C Tables 4.2.6.8 and 6.1.1.4'
Co Co -2.3653 3.6143 'International Tables Vol C Tables 4.2.6.8 and 6.1.1.4'
Mo Mo -0.0483 2.7339 'International Tables Vol C Tables 4.2.6.8 and 6.1.1.4'
N N 0.0311 0.0180 'International Tables Vol C Tables 4.2.6.8 and 6.1.1.4'
O O 0.0492 0.0322 'International Tables Vol C Tables 4.2.6.8 and 6.1.1.4'

loop_
_exptl_crystal_face_index_h
_exptl_crystal_face_index_k
_exptl_crystal_face_index_l
_exptl_crystal_face_perp_dist
0 1 0 0.0338
0 -1 0 0.0338
0 -2 -5 0.0217
0 2 5 0.0217
5 0 -3 0.0748
-5 0 3 0.0748

loop_
_geom_angle_atom_site_label_1
_geom_angle_atom_site_label_2
_geom_angle_atom_site_label_3
_geom_angle
_geom_angle_site_symmetry_1
_geom_angle_site_symmetry_3
_geom_angle_publ_flag
Mo4 Mo3 Mo2 92.008(12) . . ?
O11 Mo3 Mo4 36.23(8) . . ?
O11 Mo3 Mo2 125.80(8) . . ?
O11 Mo3 O7 78.85(11) . . ?
O11 Mo3 O7 77.75(10) . 2_676 ?
O6 Mo3 Mo4 125.67(9) . . ?
O6 Mo3 Mo2 35.96(8) . . ?
O6 Mo3 O11 150.73(12) . . ?
O6 Mo3 O7 79.50(11) . . ?
O6 Mo3 O7 77.89(11) . 2_676 ?
O13 Mo3 Mo4 131.89(10) . . ?
O13 Mo3 Mo2 131.95(10) . . ?
O13 Mo3 O11 95.67(13) . . ?
O13 Mo3 O6 96.02(13) . . ?
O13 Mo3 O7 80.40(12) . 2_676 ?
O13 Mo3 O7 155.74(13) . . ?
O7 Mo3 Mo4 46.19(7) . . ?
O7 Mo3 Mo4 85.72(7) 2_676 . ?
O7 Mo3 Mo2 46.99(7) . . ?
O7 Mo3 Mo2 85.57(7) 2_676 . ?
O7 Mo3 O7 75.35(12) . 2_676 ?
O12 Mo3 Mo4 89.25(11) . . ?
O12 Mo3 Mo2 90.99(11) . . ?
O12 Mo3 O11 100.24(13) . . ?
O12 Mo3 O6 102.26(14) . . ?
O12 Mo3 O13 105.70(15) . . ?
O12 Mo3 O7 98.54(13) . . ?
O12 Mo3 O7 173.80(13) . 2_676 ?
O11 Mo4 Mo3 35.98(8) . . ?
O11 Mo4 O6 72.48(11) . 2_676 ?
O11 Mo4 O7 74.24(11) . . ?
O6 Mo4 Mo3 79.86(7) 2_676 . ?
O8 Mo4 Mo3 119.11(9) . . ?
O8 Mo4 O11 147.19(12) . . ?
O8 Mo4 O6 83.33(12) . 2_676 ?
O8 Mo4 O7 77.53(11) . . ?
O7 Mo4 Mo3 41.60(7) . . ?
O7 Mo4 O6 72.32(10) . 2_676 ?
O10 Mo4 Mo3 135.79(11) . . ?
O10 Mo4 O11 99.84(14) . . ?
O10 Mo4 O6 88.28(12) . 2_676 ?
O10 Mo4 O8 101.27(14) . . ?
O10 Mo4 O7 160.58(12) . . ?
O9 Mo4 Mo3 84.52(10) . . ?
O9 Mo4 O11 96.36(14) . . ?
O9 Mo4 O6 164.12(12) . 2_676 ?
O9 Mo4 O8 102.01(14) . . ?
O9 Mo4 O7 94.05(12) . . ?
O9 Mo4 O10 105.07(15) . . ?
O8 Mo1 O13 77.51(12) . 2_676 ?
O8 Mo1 O7 73.36(11) . . ?
O13 Mo1 O7 69.94(10) 2_676 . ?
O3 Mo1 O8 144.79(13) . . ?
O3 Mo1 O13 77.55(12) . 2_676 ?
O3 Mo1 O7 74.96(11) . . ?
O1 Mo1 O8 98.02(14) . . ?
O1 Mo1 O13 162.14(14) . 2_676 ?
O1 Mo1 O3 98.15(15) . . ?
O1 Mo1 O7 92.20(13) . . ?
O1 Mo1 O2 105.12(17) . . ?
O2 Mo1 O8 101.09(16) . . ?
O2 Mo1 O13 92.73(14) . 2_676 ?
O2 Mo1 O3 104.53(16) . . ?
O2 Mo1 O7 162.48(14) . . ?
O11 Mo2 Mo3 79.36(7) 2_676 . ?
O11 Mo2 O7 71.91(10) 2_676 . ?
O6 Mo2 Mo3 35.24(8) . . ?
O6 Mo2 O11 72.60(11) . 2_676 ?
O6 Mo2 O7 73.48(11) . . ?
O3 Mo2 Mo3 118.81(9) . . ?
O3 Mo2 O11 82.73(12) . 2_676 ?
O3 Mo2 O6 146.40(12) . . ?
O3 Mo2 O7 77.43(11) . . ?
O7 Mo2 Mo3 41.38(7) . . ?
O5 Mo2 Mo3 136.80(12) . . ?
O5 Mo2 O11 89.97(13) . 2_676 ?
O5 Mo2 O6 101.61(15) . . ?
O5 Mo2 O3 100.80(16) . . ?
O5 Mo2 O7 161.88(13) . . ?
O5 Mo2 O4 105.29(16) . . ?
O4 Mo2 Mo3 85.60(11) . . ?
O4 Mo2 O11 163.77(13) . 2_676 ?
O4 Mo2 O6 98.42(14) . . ?
O4 Mo2 O3 99.43(15) . . ?
O4 Mo2 O7 92.75(13) . . ?
O19 Co2 N8 90.85(15) . . ?
O19 Co2 N5 89.32(14) . . ?
O19 Co2 N6 176.41(15) . . ?
O19 Co2 N7 90.15(15) . . ?
O18 Co2 O19 85.48(13) . . ?
O18 Co2 N8 176.13(15) . . ?
O18 Co2 N5 90.53(15) . . ?
O18 Co2 N6 90.94(15) . . ?
O18 Co2 N7 89.17(15) . . ?
N8 Co2 N5 90.67(16) . . ?
N8 Co2 N7 89.60(17) . . ?
N6 Co2 N8 92.74(17) . . ?
N6 Co2 N5 90.56(16) . . ?
N6 Co2 N7 89.95(16) . . ?
N7 Co2 N5 179.41(17) . . ?
O14 Co1 N4 89.43(15) . . ?
O14 Co1 N2 175.10(15) . . ?
O14 Co1 N3 90.44(15) . . ?
O14 Co1 N1 88.90(16) . . ?
O15 Co1 O14 85.52(14) . . ?
O15 Co1 N4 89.43(16) . . ?
O15 Co1 N2 89.82(16) . . ?
O15 Co1 N3 175.48(16) . . ?
O15 Co1 N1 91.26(17) . . ?
N4 Co1 N1 178.14(18) . . ?
N2 Co1 N4 92.06(17) . . ?
N2 Co1 N3 94.27(17) . . ?
N2 Co1 N1 89.67(18) . . ?
N3 Co1 N4 88.49(17) . . ?
N3 Co1 N1 90.69(18) . . ?
Mo3 O11 Mo4 107.79(13) . . ?
Mo3 O11 Mo2 110.73(12) . 2_676 ?
Mo4 O11 Mo2 103.58(12) . 2_676 ?
C4 O19 Co2 113.0(3) . . ?
Mo3 O6 Mo4 109.87(12) . 2_676 ?
Mo3 O6 Mo2 108.81(13) . . ?
Mo2 O6 Mo4 102.93(12) . 2_676 ?
Mo4 O8 Mo1 117.44(15) . . ?
Mo3 O13 Mo1 118.12(15) . 2_676 ?
C3 O18 Co2 113.0(3) . . ?
Mo2 O3 Mo1 116.50(15) . . ?
C1 O14 Co1 113.1(3) . . ?
Mo3 O7 Mo3 104.65(11) . 2_676 ?
Mo3 O7 Mo4 92.21(10) . . ?
Mo3 O7 Mo1 163.79(14) . . ?
Mo3 O7 Mo1 91.53(9) 2_676 . ?
Mo3 O7 Mo2 91.63(10) . . ?
Mo4 O7 Mo3 97.44(10) . 2_676 ?
Mo4 O7 Mo1 86.45(9) . . ?
Mo4 O7 Mo2 163.53(14) . . ?
Mo2 O7 Mo3 97.07(10) . 2_676 ?
Mo2 O7 Mo1 85.40(9) . . ?
C2 O15 Co1 112.8(3) . . ?
H1WA O1W H1WB 104.4 . . ?
Co1 N4 H4A 109.5 . . ?
Co1 N4 H4B 109.5 . . ?
Co1 N4 H4C 109.5 . . ?
H4A N4 H4B 109.5 . . ?
H4A N4 H4C 109.5 . . ?
H4B N4 H4C 109.5 . . ?
Co2 N8 H8A 109.5 . . ?
Co2 N8 H8B 109.5 . . ?
Co2 N8 H8C 109.5 . . ?
H8A N8 H8B 109.5 . . ?
H8A N8 H8C 109.5 . . ?
H8B N8 H8C 109.5 . . ?
Co2 N5 H5A 109.5 . . ?
Co2 N5 H5B 109.5 . . ?
Co2 N5 H5C 109.5 . . ?
H5A N5 H5B 109.5 . . ?
H5A N5 H5C 109.5 . . ?
H5B N5 H5C 109.5 . . ?
Co2 N6 H6A 109.5 . . ?
Co2 N6 H6B 109.5 . . ?
Co2 N6 H6C 109.5 . . ?
H6A N6 H6B 109.5 . . ?
H6A N6 H6C 109.5 . . ?
H6B N6 H6C 109.5 . . ?
Co1 N2 H2A 109.5 . . ?
Co1 N2 H2B 109.5 . . ?
Co1 N2 H2C 109.5 . . ?
H2A N2 H2B 109.5 . . ?
H2A N2 H2C 109.5 . . ?
H2B N2 H2C 109.5 . . ?
Co2 N7 H7A 109.5 . . ?
Co2 N7 H7B 109.5 . . ?
Co2 N7 H7C 109.5 . . ?
H7A N7 H7B 109.5 . . ?
H7A N7 H7C 109.5 . . ?
H7B N7 H7C 109.5 . . ?
Co1 N3 H3A 109.5 . . ?
Co1 N3 H3B 109.5 . . ?
Co1 N3 H3C 109.5 . . ?
H3A N3 H3B 109.5 . . ?
H3A N3 H3C 109.5 . . ?
H3B N3 H3C 109.5 . . ?
Co1 N1 H1A 109.5 . . ?
Co1 N1 H1B 109.5 . . ?
Co1 N1 H1C 109.5 . . ?
H1A N1 H1B 109.5 . . ?
H1A N1 H1C 109.5 . . ?
H1B N1 H1C 109.5 . . ?
O18 C3 C4 114.0(4) . . ?
O20 C3 O18 125.1(4) . . ?
O20 C3 C4 120.9(4) . . ?
O19 C4 C3 114.4(4) . . ?
O21 C4 O19 125.9(4) . . ?
O21 C4 C3 119.6(4) . . ?
H4WA O4W H4WB 104.4 . . ?
H5WA O5W H5WB 104.5 . . ?
O15 C2 C1 114.2(4) . . ?
O17 C2 O15 125.5(5) . . ?
O17 C2 C1 120.3(5) . . ?
O14 C1 C2 114.1(4) . . ?
O16 C1 O14 124.1(5) . . ?
O16 C1 C2 121.8(5) . . ?
H2WA O2W H2WB 104.6 . . ?
H3WA O3W H3WB 104.5 . . ?

loop_
_geom_bond_atom_site_label_1
_geom_bond_atom_site_label_2
_geom_bond_distance
_geom_bond_site_symmetry_2
_geom_bond_publ_flag
Mo3 Mo4 3.2008(4) . ?
Mo3 Mo2 3.2158(4) . ?
Mo3 O11 1.975(3) . ?
Mo3 O6 1.960(3) . ?
Mo3 O13 1.757(3) . ?
Mo3 O7 2.365(3) 2_676 ?
Mo3 O7 2.126(3) . ?
Mo3 O12 1.680(3) . ?
Mo4 O11 1.987(3) . ?
Mo4 O6 2.326(3) 2_676 ?
Mo4 O8 1.886(3) . ?
Mo4 O7 2.312(3) . ?
Mo4 O10 1.711(3) . ?
Mo4 O9 1.706(3) . ?
Mo1 O8 1.931(3) . ?
Mo1 O13 2.254(3) 2_676 ?
Mo1 O3 1.917(3) . ?
Mo1 O7 2.449(3) . ?
Mo1 O1 1.702(3) . ?
Mo1 O2 1.707(3) . ?
Mo2 O11 2.315(3) 2_676 ?
Mo2 O6 1.995(3) . ?
Mo2 O3 1.913(3) . ?
Mo2 O7 2.352(3) . ?
Mo2 O5 1.698(3) . ?
Mo2 O4 1.700(3) . ?
Co2 O19 1.920(3) . ?
Co2 O18 1.914(3) . ?
Co2 N8 1.948(4) . ?
Co2 N5 1.955(4) . ?
Co2 N6 1.946(4) . ?
Co2 N7 1.948(4) . ?
Co1 O14 1.908(3) . ?
Co1 O15 1.908(3) . ?
Co1 N4 1.956(4) . ?
Co1 N2 1.939(4) . ?
Co1 N3 1.945(4) . ?
Co1 N1 1.956(4) . ?
O19 C4 1.275(5) . ?
O18 C3 1.285(5) . ?
O14 C1 1.275(6) . ?
O21 C4 1.234(6) . ?
O20 C3 1.228(6) . ?
O15 C2 1.278(6) . ?
O1W H1WA 0.8701 . ?
O1W H1WB 0.8691 . ?
N4 H4A 0.9100 . ?
N4 H4B 0.9100 . ?
N4 H4C 0.9100 . ?
N8 H8A 0.9100 . ?
N8 H8B 0.9100 . ?
N8 H8C 0.9100 . ?
N5 H5A 0.9100 . ?
N5 H5B 0.9100 . ?
N5 H5C 0.9100 . ?
O16 C1 1.231(6) . ?
N6 H6A 0.9100 . ?
N6 H6B 0.9100 . ?
N6 H6C 0.9100 . ?
N2 H2A 0.9100 . ?
N2 H2B 0.9100 . ?
N2 H2C 0.9100 . ?
N7 H7A 0.9100 . ?
N7 H7B 0.9100 . ?
N7 H7C 0.9100 . ?
N3 H3A 0.9100 . ?
N3 H3B 0.9100 . ?
N3 H3C 0.9100 . ?
O17 C2 1.232(6) . ?
N1 H1A 0.9100 . ?
N1 H1B 0.9100 . ?
N1 H1C 0.9100 . ?
C3 C4 1.552(6) . ?
O4W H4WA 0.8709 . ?
O4W H4WB 0.8716 . ?
O5W H5WA 0.8689 . ?
O5W H5WB 0.8712 . ?
C2 C1 1.547(7) . ?
O2W H2WA 0.8689 . ?
O2W H2WB 0.8690 . ?
O3W H3WA 0.8704 . ?
O3W H3WB 0.8692 . ?

loop_
_geom_torsion_atom_site_label_1
_geom_torsion_atom_site_label_2
_geom_torsion_atom_site_label_3
_geom_torsion_atom_site_label_4
_geom_torsion
_geom_torsion_site_symmetry_1
_geom_torsion_site_symmetry_2
_geom_torsion_site_symmetry_3
_geom_torsion_site_symmetry_4
_geom_torsion_publ_flag
Mo3 Mo4 O8 Mo1 20.0(2) . . . . ?
Mo4 Mo3 O13 Mo1 -74.84(18) . . . 2_676 ?
Mo2 Mo3 O13 Mo1 75.57(18) . . . 2_676 ?
Co2 O19 C4 O21 -178.6(4) . . . . ?
Co2 O19 C4 C3 0.3(4) . . . . ?
Co2 O18 C3 O20 -174.7(3) . . . . ?
Co2 O18 C3 C4 4.5(4) . . . . ?
Co1 O14 C1 O16 -177.7(4) . . . . ?
Co1 O14 C1 C2 3.3(5) . . . . ?
Co1 O15 C2 O17 174.7(4) . . . . ?
Co1 O15 C2 C1 -5.0(5) . . . . ?
O11 Mo3 O13 Mo1 -76.04(16) . . . 2_676 ?
O11 Mo4 O8 Mo1 52.2(3) . . . . ?
O6 Mo3 O13 Mo1 77.08(16) . . . 2_676 ?
O6 Mo4 O8 Mo1 94.44(16) 2_676 . . . ?
O18 C3 C4 O19 -3.3(5) . . . . ?
O18 C3 C4 O21 175.7(4) . . . . ?
O7 Mo3 O13 Mo1 0.48(14) 2_676 . . 2_676 ?
O7 Mo3 O13 Mo1 -0.7(4) . . . 2_676 ?
O7 Mo4 O8 Mo1 21.14(15) . . . . ?
O10 Mo4 O8 Mo1 -178.67(16) . . . . ?
O20 C3 C4 O19 175.9(4) . . . . ?
O20 C3 C4 O21 -5.1(6) . . . . ?
O15 C2 C1 O14 1.2(6) . . . . ?
O15 C2 C1 O16 -177.9(4) . . . . ?
O9 Mo4 O8 Mo1 -70.40(19) . . . . ?
O12 Mo3 O13 Mo1 -178.36(15) . . . 2_676 ?
O17 C2 C1 O14 -178.5(4) . . . . ?
O17 C2 C1 O16 2.4(7) . . . . ?
